data_2236328
loop_
_publ_author_name
'Islor, Arun M.'
'Malladi, Shridhar'
'Sundershan, S.'
'Gerber, Thomas'
'Hosten, Eric'
'Betz, Richard'

_publ_section_title
;
 1-[5-Acetyl-2,6-dimethyl-4-(5-phenyl-1<i>H</i>-pyrazol-3-yl)-1,4-dihydropyridin-3-yl]ethanone
 monohydrate
;
_journal_coeditor_code HG5260
_journal_issue 11
_journal_name_full 'Acta Crystallographica Section E'
_journal_page_first o3156
_journal_page_last o3157
_journal_paper_doi 10.1107/S1600536812042614
_journal_volume 68
_journal_year 2012
_chemical_formula_iupac 'C20 H21 N3 O2, H2 O'
_chemical_formula_moiety 'C20 H21 N3 O2, H2 O'
_chemical_formula_sum 'C20 H23 N3 O3'
_chemical_formula_weight 353.41
_chemical_melting_point_gt 428
_chemical_melting_point_lt 430
_chemical_name_systematic
'1-[5-Acetyl-2,6-dimethyl-4-(5-phenyl-1<i>H</i>-pyrazol-3-yl)-1,4-dihydropyridin-3-yl]ethanone monohydrate'
_space_group_IT_number 14
_symmetry_cell_setting monoclinic
_symmetry_space_group_name_Hall '-P 2ybc'
_symmetry_space_group_name_H-M 'P 1 21/c 1'
_atom_sites_solution_hydrogens geom
_atom_sites_solution_primary direct
_atom_sites_solution_secondary difmap
_audit_creation_method SHELXL-97
_cell_angle_alpha 90.00
_cell_angle_beta 112.7980(10)
_cell_angle_gamma 90.00
_cell_formula_units_Z 4
_cell_length_a 10.3516(2)
_cell_length_b 12.4352(3)
_cell_length_c 15.4101(3)
_cell_measurement_reflns_used 8726
_cell_measurement_temperature 200(2)
_cell_measurement_theta_max 28.28
_cell_measurement_theta_min 2.69
_cell_volume 1828.68(7)
_computing_cell_refinement 'SAINT (Bruker, 2010)'
_computing_data_collection 'APEX2 (Bruker, 2010)'
_computing_data_reduction 'SAINT (Bruker, 2010)'
_computing_molecular_graphics 'ORTEPIII (Farrugia, 1997) and <i>Mercury</i> (Macrae <i>et al.</i>, 2008)'
_computing_publication_material 'SHELXL97 (Sheldrick, 2008) and PLATON (Spek, 2009)'
_computing_structure_refinement 'SHELXL97 (Sheldrick, 2008)'
_computing_structure_solution 'SHELXS97 (Sheldrick, 2008)'
_diffrn_ambient_temperature 200(2)
_diffrn_measured_fraction_theta_full 0.997
_diffrn_measured_fraction_theta_max 0.997
_diffrn_measurement_device_type 'Bruker APEXII CCD'
_diffrn_measurement_method '\f and \w scans'
_diffrn_radiation_monochromator graphite
_diffrn_radiation_source 'fine-focus sealed tube'
_diffrn_radiation_type MoK\a
_diffrn_radiation_wavelength 0.71073
_diffrn_reflns_av_R_equivalents 0.0149
_diffrn_reflns_av_sigmaI/netI 0.0146
_diffrn_reflns_limit_h_max 13
_diffrn_reflns_limit_h_min -13
_diffrn_reflns_limit_k_max 16
_diffrn_reflns_limit_k_min -14
_diffrn_reflns_limit_l_max 20
_diffrn_reflns_limit_l_min -20
_diffrn_reflns_number 17882
_diffrn_reflns_theta_full 28.36
_diffrn_reflns_theta_max 28.36
_diffrn_reflns_theta_min 2.13
_exptl_absorpt_coefficient_mu 0.088
_exptl_absorpt_correction_T_max 0.9844
_exptl_absorpt_correction_T_min 0.9651
_exptl_absorpt_correction_type multi-scan
_exptl_absorpt_process_details
;
(SADABS; Bruker, 2008)
;
_exptl_crystal_colour yellow
_exptl_crystal_density_diffrn 1.284
_exptl_crystal_density_method 'not measured'
_exptl_crystal_description block
_exptl_crystal_F_000 752
_exptl_crystal_size_max 0.41
_exptl_crystal_size_mid 0.34
_exptl_crystal_size_min 0.18
_refine_diff_density_max 0.299
_refine_diff_density_min -0.214
_refine_ls_extinction_method none
_refine_ls_goodness_of_fit_ref 1.040
_refine_ls_hydrogen_treatment mixed
_refine_ls_matrix_type full
_refine_ls_number_parameters 255
_refine_ls_number_reflns 4559
_refine_ls_number_restraints 0
_refine_ls_restrained_S_all 1.040
_refine_ls_R_factor_all 0.0479
_refine_ls_R_factor_gt 0.0398
_refine_ls_shift/su_max 0.000
_refine_ls_shift/su_mean 0.000
_refine_ls_structure_factor_coef Fsqd
_refine_ls_weighting_details 'calc w=1/[\s^2^(Fo^2^)+(0.0577P)^2^+0.5735P] where P=(Fo^2^+2Fc^2^)/3'
_refine_ls_weighting_scheme calc
_refine_ls_wR_factor_gt 0.1074
_refine_ls_wR_factor_ref 0.1138
_reflns_number_gt 3849
_reflns_number_total 4559
_reflns_threshold_expression >2sigma(I)
_cod_data_source_file hg5260.cif
_cod_data_source_block I
_cod_original_sg_symbol_H-M 'P21/c  '
_cod_database_code 2236328
_cod_database_fobs_code 2236328

loop_
_symmetry_equiv_pos_as_xyz
'x, y, z'
'-x, y+1/2, -z+1/2'
'-x, -y, -z'
'x, -y-1/2, z-1/2'

loop_
_atom_site_type_symbol
_atom_site_label
_atom_site_fract_x
_atom_site_fract_y
_atom_site_fract_z
_atom_site_U_iso_or_equiv
_atom_site_adp_type
_atom_site_calc_flag
_atom_site_refinement_flags
_atom_site_occupancy
_atom_site_symmetry_multiplicity
O O1 -0.05984(10) 0.17652(9) 0.56849(7) 0.0425(2) Uani d . 1 1
O O2 0.51356(9) 0.21848(9) 0.56375(7) 0.0427(2) Uani d . 1 1
O O3 0.79358(10) 0.22697(7) 0.16165(6) 0.0315(2) Uani d . 1 1
N N1 0.08635(11) 0.45919(8) 0.30709(7) 0.0313(2) Uani d . 1 1
N N2 0.16757(11) 0.51591(8) 0.38313(7) 0.0282(2) Uani d . 1 1
N N3 0.08322(10) 0.08888(8) 0.35769(6) 0.0246(2) Uani d . 1 1
C C1 0.31972(13) 0.50359(9) 0.54994(8) 0.0277(2) Uani d . 1 1
C C2 0.26550(17) 0.58840(11) 0.58442(9) 0.0411(3) Uani d . 1 1
H H2 0.1723 0.6121 0.5501 0.049 Uiso calc R 1 1
C C3 0.3462(2) 0.63860(12) 0.66841(10) 0.0515(4) Uani d . 1 1
H H3A 0.3079 0.6960 0.6915 0.062 Uiso calc R 1 1
C C4 0.4812(2) 0.60560(14) 0.71812(10) 0.0546(4) Uani d . 1 1
H H4 0.5368 0.6403 0.7754 0.066 Uiso calc R 1 1
C C5 0.53562(17) 0.52211(18) 0.68471(11) 0.0608(5) Uani d . 1 1
H H5 0.6292 0.4994 0.7192 0.073 Uiso calc R 1 1
C C6 0.45549(14) 0.47036(14) 0.60104(10) 0.0439(3) Uani d . 1 1
H H6 0.4941 0.4122 0.5791 0.053 Uiso calc R 1 1
C C7 0.23241(11) 0.45289(9) 0.45943(8) 0.0240(2) Uani d . 1 1
C C8 0.19044(11) 0.34797(9) 0.43179(7) 0.0216(2) Uani d . 1 1
C C9 0.09862(13) 0.35805(9) 0.33685(8) 0.0285(2) Uani d . 1 1
H H9 0.0509 0.2992 0.2985 0.034 Uiso calc R 1 1
C C10 0.22607(10) 0.24440(8) 0.48768(7) 0.0204(2) Uani d . 1 1
H H10 0.2897 0.2617 0.5539 0.025 Uiso calc R 1 1
C C11 0.30207(11) 0.16707(9) 0.44653(7) 0.0219(2) Uani d . 1 1
C C12 0.22486(11) 0.09714(9) 0.37820(7) 0.0233(2) Uani d . 1 1
C C13 0.02198(11) 0.12349(9) 0.41735(7) 0.0232(2) Uani d . 1 1
C C14 0.09434(11) 0.19160(9) 0.48922(7) 0.0221(2) Uani d . 1 1
C C15 0.04407(12) 0.21902(9) 0.56260(8) 0.0262(2) Uani d . 1 1
C C16 0.12422(15) 0.30098(12) 0.63511(9) 0.0382(3) Uani d . 1 1
H H16A 0.1371 0.3661 0.6035 0.057 Uiso calc R 1 1
H H16B 0.2160 0.2715 0.6749 0.057 Uiso calc R 1 1
H H16C 0.0718 0.3188 0.6742 0.057 Uiso calc R 1 1
C C17 0.45534(12) 0.17368(9) 0.48711(8) 0.0275(2) Uani d . 1 1
C C18 0.54636(14) 0.12884(13) 0.43963(10) 0.0403(3) Uani d . 1 1
H H18A 0.5101 0.1522 0.3738 0.061 Uiso calc R 1 1
H H18B 0.5457 0.0501 0.4423 0.061 Uiso calc R 1 1
H H18C 0.6425 0.1550 0.4719 0.061 Uiso calc R 1 1
C C19 -0.12248(12) 0.07969(11) 0.39365(9) 0.0327(3) Uani d . 1 1
H H19A -0.1567 0.0476 0.3307 0.049 Uiso calc R 1 1
H H19B -0.1853 0.1381 0.3949 0.049 Uiso calc R 1 1
H H19C -0.1199 0.0247 0.4399 0.049 Uiso calc R 1 1
C C20 0.27302(13) 0.02042(10) 0.32129(9) 0.0320(3) Uani d . 1 1
H H20A 0.1915 -0.0152 0.2742 0.048 Uiso calc R 1 1
H H20B 0.3352 -0.0337 0.3631 0.048 Uiso calc R 1 1
H H20C 0.3237 0.0603 0.2895 0.048 Uiso calc R 1 1
H H3 0.0349(17) 0.0442(14) 0.3127(12) 0.041(4) Uiso d . 1 1
H H2A 0.1834(19) 0.5891(15) 0.3761(12) 0.052(5) Uiso d . 1 1
H H3B 0.708(2) 0.2444(15) 0.1288(13) 0.052(5) Uiso d . 1 1
H H3C 0.8389(19) 0.2649(16) 0.1352(12) 0.051(5) Uiso d . 1 1

loop_
_atom_site_aniso_label
_atom_site_aniso_U_11
_atom_site_aniso_U_22
_atom_site_aniso_U_33
_atom_site_aniso_U_12
_atom_site_aniso_U_13
_atom_site_aniso_U_23
O1 0.0411(5) 0.0483(6) 0.0488(6) -0.0131(4) 0.0291(4) -0.0137(4)
O2 0.0226(4) 0.0535(6) 0.0444(5) 0.0012(4) 0.0046(4) -0.0123(5)
O3 0.0288(4) 0.0270(5) 0.0379(5) 0.0030(3) 0.0118(4) 0.0019(3)
N1 0.0339(5) 0.0258(5) 0.0265(5) 0.0009(4) 0.0034(4) 0.0030(4)
N2 0.0321(5) 0.0202(5) 0.0278(5) -0.0003(4) 0.0068(4) 0.0030(4)
N3 0.0256(5) 0.0228(5) 0.0229(4) -0.0016(4) 0.0066(4) -0.0041(3)
C1 0.0336(6) 0.0220(5) 0.0258(5) -0.0059(4) 0.0098(4) 0.0007(4)
C2 0.0586(9) 0.0276(7) 0.0334(6) 0.0049(6) 0.0137(6) -0.0011(5)
C3 0.0906(13) 0.0282(7) 0.0366(7) -0.0079(7) 0.0256(8) -0.0070(6)
C4 0.0712(11) 0.0577(10) 0.0309(6) -0.0320(9) 0.0153(7) -0.0133(7)
C5 0.0375(8) 0.0912(14) 0.0410(8) -0.0132(8) 0.0014(6) -0.0141(9)
C6 0.0315(6) 0.0564(9) 0.0376(7) -0.0012(6) 0.0065(5) -0.0101(6)
C7 0.0239(5) 0.0216(5) 0.0254(5) 0.0004(4) 0.0084(4) 0.0013(4)
C8 0.0214(5) 0.0197(5) 0.0227(5) 0.0011(4) 0.0072(4) 0.0007(4)
C9 0.0317(6) 0.0227(6) 0.0250(5) 0.0000(4) 0.0043(4) 0.0006(4)
C10 0.0202(5) 0.0187(5) 0.0204(4) 0.0003(4) 0.0055(4) -0.0001(4)
C11 0.0225(5) 0.0197(5) 0.0234(5) 0.0029(4) 0.0087(4) 0.0029(4)
C12 0.0267(5) 0.0196(5) 0.0227(5) 0.0046(4) 0.0087(4) 0.0034(4)
C13 0.0230(5) 0.0207(5) 0.0247(5) 0.0006(4) 0.0080(4) 0.0022(4)
C14 0.0223(5) 0.0205(5) 0.0228(5) 0.0008(4) 0.0080(4) 0.0012(4)
C15 0.0273(5) 0.0251(6) 0.0271(5) 0.0015(4) 0.0116(4) -0.0003(4)
C16 0.0427(7) 0.0440(8) 0.0337(6) -0.0104(6) 0.0212(5) -0.0139(5)
C17 0.0238(5) 0.0244(6) 0.0333(6) 0.0033(4) 0.0101(4) 0.0046(4)
C18 0.0289(6) 0.0501(8) 0.0464(7) 0.0014(6) 0.0195(6) -0.0014(6)
C19 0.0261(6) 0.0351(7) 0.0352(6) -0.0075(5) 0.0100(5) -0.0066(5)
C20 0.0347(6) 0.0287(6) 0.0321(6) 0.0065(5) 0.0123(5) -0.0054(5)

loop_
_atom_type_symbol
_atom_type_description
_atom_type_scat_dispersion_real
_atom_type_scat_dispersion_imag
_atom_type_scat_source
C C 0.0033 0.0016 'International Tables Vol C Tables 4.2.6.8 and 6.1.1.4'
H H 0.0000 0.0000 'International Tables Vol C Tables 4.2.6.8 and 6.1.1.4'
N N 0.0061 0.0033 'International Tables Vol C Tables 4.2.6.8 and 6.1.1.4'
O O 0.0106 0.0060 'International Tables Vol C Tables 4.2.6.8 and 6.1.1.4'

loop_
_geom_angle_atom_site_label_1
_geom_angle_atom_site_label_2
_geom_angle_atom_site_label_3
_geom_angle
H3B O3 H3C 102.1(16)
C9 N1 N2 104.58(9)
N1 N2 C7 112.61(10)
N1 N2 H2A 119.0(11)
C7 N2 H2A 127.7(11)
C13 N3 C12 123.31(9)
C13 N3 H3 117.2(11)
C12 N3 H3 117.3(11)
C6 C1 C2 118.71(12)
C6 C1 C7 121.70(11)
C2 C1 C7 119.58(11)
C3 C2 C1 120.69(15)
C3 C2 H2 119.7
C1 C2 H2 119.7
C4 C3 C2 120.12(15)
C4 C3 H3A 119.9
C2 C3 H3A 119.9
C3 C4 C5 119.63(13)
C3 C4 H4 120.2
C5 C4 H4 120.2
C4 C5 C6 120.89(16)
C4 C5 H5 119.6
C6 C5 H5 119.6
C1 C6 C5 119.96(15)
C1 C6 H6 120.0
C5 C6 H6 120.0
N2 C7 C8 106.64(9)
N2 C7 C1 119.24(10)
C8 C7 C1 134.00(10)
C7 C8 C9 103.89(9)
C7 C8 C10 130.29(9)
C9 C8 C10 125.78(10)
N1 C9 C8 112.27(10)
N1 C9 H9 123.9
C8 C9 H9 123.9
C8 C10 C14 110.72(8)
C8 C10 C11 110.53(8)
C14 C10 C11 110.10(8)
C8 C10 H10 108.5
C14 C10 H10 108.5
C11 C10 H10 108.5
C12 C11 C17 125.48(10)
C12 C11 C10 118.75(9)
C17 C11 C10 115.75(9)
C11 C12 N3 118.60(10)
C11 C12 C20 128.90(10)
N3 C12 C20 112.46(10)
C14 C13 N3 119.18(10)
C14 C13 C19 127.29(10)
N3 C13 C19 113.53(10)
C13 C14 C15 121.77(10)
C13 C14 C10 117.93(9)
C15 C14 C10 120.19(9)
O1 C15 C14 122.76(11)
O1 C15 C16 118.82(10)
C14 C15 C16 118.41(10)
C15 C16 H16A 109.5
C15 C16 H16B 109.5
H16A C16 H16B 109.5
C15 C16 H16C 109.5
H16A C16 H16C 109.5
H16B C16 H16C 109.5
O2 C17 C11 118.77(11)
O2 C17 C18 117.87(11)
C11 C17 C18 123.36(11)
C17 C18 H18A 109.5
C17 C18 H18B 109.5
H18A C18 H18B 109.5
C17 C18 H18C 109.5
H18A C18 H18C 109.5
H18B C18 H18C 109.5
C13 C19 H19A 109.5
C13 C19 H19B 109.5
H19A C19 H19B 109.5
C13 C19 H19C 109.5
H19A C19 H19C 109.5
H19B C19 H19C 109.5
C12 C20 H20A 109.5
C12 C20 H20B 109.5
H20A C20 H20B 109.5
C12 C20 H20C 109.5
H20A C20 H20C 109.5
H20B C20 H20C 109.5

loop_
_geom_bond_atom_site_label_1
_geom_bond_atom_site_label_2
_geom_bond_distance
O1 C15 1.2329(15)
O2 C17 1.2316(15)
O3 H3B 0.86(2)
O3 H3C 0.87(2)
N1 C9 1.3279(16)
N1 N2 1.3468(14)
N2 C7 1.3549(14)
N2 H2A 0.938(19)
N3 C13 1.3726(14)
N3 C12 1.3788(15)
N3 H3 0.878(17)
C1 C6 1.3814(18)
C1 C2 1.3931(18)
C1 C7 1.4775(15)
C2 C3 1.387(2)
C2 H2 0.9500
C3 C4 1.371(3)
C3 H3A 0.9500
C4 C5 1.373(3)
C4 H4 0.9500
C5 C6 1.391(2)
C5 H5 0.9500
C6 H6 0.9500
C7 C8 1.3888(15)
C8 C9 1.4079(14)
C8 C10 1.5133(14)
C9 H9 0.9500
C10 C14 1.5219(14)
C10 C11 1.5272(14)
C10 H10 1.0000
C11 C12 1.3608(15)
C11 C17 1.4649(15)
C12 C20 1.5055(15)
C13 C14 1.3646(15)
C13 C19 1.4977(15)
C14 C15 1.4565(15)
C15 C16 1.5025(16)
C16 H16A 0.9800
C16 H16B 0.9800
C16 H16C 0.9800
C17 C18 1.5060(17)
C18 H18A 0.9800
C18 H18B 0.9800
C18 H18C 0.9800
C19 H19A 0.9800
C19 H19B 0.9800
C19 H19C 0.9800
C20 H20A 0.9800
C20 H20B 0.9800
C20 H20C 0.9800

loop_
_geom_hbond_atom_site_label_D
_geom_hbond_atom_site_label_H
_geom_hbond_atom_site_label_A
_geom_hbond_site_symmetry_A
_geom_hbond_distance_DH
_geom_hbond_distance_HA
_geom_hbond_distance_DA
_geom_hbond_angle_DHA
N2 H2A O3 2_655 0.938(19) 1.855(19) 2.7822(14) 169.1(16)
N3 H3 N1 2_545 0.878(17) 2.075(17) 2.9454(13) 171.1(15)
O3 H3B O2 4_565 0.86(2) 1.92(2) 2.7838(13) 175.8(17)
O3 H3C O1 4_665 0.87(2) 1.88(2) 2.7372(14) 169.8(18)
C6 H6 O2 . 0.95 2.44 3.282(2) 148.1
C10 H10 O2 . 1.00 2.33 2.7624(13) 105.3

loop_
_geom_torsion_atom_site_label_1
_geom_torsion_atom_site_label_2
_geom_torsion_atom_site_label_3
_geom_torsion_atom_site_label_4
_geom_torsion
C9 N1 N2 C7 1.05(14)
C6 C1 C2 C3 0.0(2)
C7 C1 C2 C3 -178.86(13)
C1 C2 C3 C4 0.5(2)
C2 C3 C4 C5 -0.5(2)
C3 C4 C5 C6 -0.1(3)
C2 C1 C6 C5 -0.6(2)
C7 C1 C6 C5 178.25(14)
C4 C5 C6 C1 0.7(3)
N1 N2 C7 C8 -0.31(13)
N1 N2 C7 C1 -176.91(10)
C6 C1 C7 N2 -128.63(13)
C2 C1 C7 N2 50.24(16)
C6 C1 C7 C8 55.9(2)
C2 C1 C7 C8 -125.23(15)
N2 C7 C8 C9 -0.53(12)
C1 C7 C8 C9 175.35(13)
N2 C7 C8 C10 -178.25(10)
C1 C7 C8 C10 -2.4(2)
N2 N1 C9 C8 -1.40(14)
C7 C8 C9 N1 1.23(14)
C10 C8 C9 N1 179.10(10)
C7 C8 C10 C14 119.14(12)
C9 C8 C10 C14 -58.14(14)
C7 C8 C10 C11 -118.59(12)
C9 C8 C10 C11 64.13(14)
C8 C10 C11 C12 -89.60(11)
C14 C10 C11 C12 33.04(13)
C8 C10 C11 C17 91.88(11)
C14 C10 C11 C17 -145.49(9)
C17 C11 C12 N3 169.86(10)
C10 C11 C12 N3 -8.51(15)
C17 C11 C12 C20 -7.34(18)
C10 C11 C12 C20 174.29(10)
C13 N3 C12 C11 -18.40(16)
C13 N3 C12 C20 159.25(10)
C12 N3 C13 C14 16.24(16)
C12 N3 C13 C19 -163.95(10)
N3 C13 C14 C15 -171.08(10)
C19 C13 C14 C15 9.13(18)
N3 C13 C14 C10 12.63(15)
C19 C13 C14 C10 -167.15(11)
C8 C10 C14 C13 87.54(12)
C11 C10 C14 C13 -34.99(13)
C8 C10 C14 C15 -88.80(11)
C11 C10 C14 C15 148.67(10)
C13 C14 C15 O1 5.77(18)
C10 C14 C15 O1 -178.02(11)
C13 C14 C15 C16 -175.47(11)
C10 C14 C15 C16 0.73(16)
C12 C11 C17 O2 -160.83(12)
C10 C11 C17 O2 17.58(16)
C12 C11 C17 C18 19.51(18)
C10 C11 C17 C18 -162.08(11)

loop_
_cod_related_entry_id
_cod_related_entry_database
_cod_related_entry_code
1 ChemSpider 30658092
